data_7201891
loop_
_publ_author_name
'Lian, Fen-Yan'
'Jiang, Fei-Long'
'Yuan, Da-Qiang'
'Chen, Jiu-Tong'
'Wu, Ming-Yan'
'Hong, Mao-Chun'

_publ_section_title
;
 Cd(II)-sulfonyldibenzoilate coordination polymers based on mono-, bi-,
 tri- and tetranuclear cores as nodes
;
_journal_issue 7
_journal_name_full CrystEngComm
_journal_page_first 905
_journal_paper_doi 10.1039/b718659b
_journal_volume 10
_journal_year 2008
_chemical_formula_moiety 'C17 H9 Cd0.50 N2 O3.50 S0.50'
_chemical_formula_sum 'C17 H9 Cd0.5 N2 O3.5 S0.5'
_chemical_formula_weight 369.49
_chemical_name_systematic
;
?
;
_space_group_IT_number 57
_symmetry_cell_setting orthorhombic
_symmetry_space_group_name_Hall '-P 2c 2b'
_symmetry_space_group_name_H-M 'P b c m'
_atom_sites_solution_hydrogens geom
_atom_sites_solution_primary direct
_atom_sites_solution_secondary difmap
_audit_creation_method SHELXL-97
_cell_angle_alpha 90.00
_cell_angle_beta 90.00
_cell_angle_gamma 90.00
_cell_formula_units_Z 8
_cell_length_a 6.0417(10)
_cell_length_b 23.070(4)
_cell_length_c 24.165(4)
_cell_measurement_reflns_used 6360
_cell_measurement_temperature 293(2)
_cell_measurement_theta_max 27.4835
_cell_measurement_theta_min 2.5300
_cell_volume 3368.2(10)
_computing_cell_refinement 'CrystalClear (Rigaku Corp., 2000)'
_computing_data_collection 'CrystalClear (Rigaku Corp., 2000)'
_computing_data_reduction 'CrystalClear (Rigaku Corp., 2000)'
_computing_molecular_graphics 'SHELXTL-97 (Sheldrick, 1997)'
_computing_publication_material 'SHELXTL-97 (Sheldrick, 1997)'
_computing_structure_refinement 'SHELXL-97 (Sheldrick, 1997)'
_computing_structure_solution 'SHELXS-97 (Sheldrick, 1990)'
_diffrn_ambient_temperature 293(2)
_diffrn_detector_area_resol_mean 14.6306
_diffrn_measured_fraction_theta_full 0.998
_diffrn_measured_fraction_theta_max 0.998
_diffrn_measurement_device_type MoK\a
_diffrn_measurement_method CCD_Profile_fitting
_diffrn_radiation_monochromator graphite
_diffrn_radiation_source 'fine-focus sealed tube'
_diffrn_radiation_type MoK\a
_diffrn_radiation_wavelength 0.71073
_diffrn_reflns_av_R_equivalents 0.0235
_diffrn_reflns_av_sigmaI/netI 0.0186
_diffrn_reflns_limit_h_max 6
_diffrn_reflns_limit_h_min -7
_diffrn_reflns_limit_k_max 29
_diffrn_reflns_limit_k_min -29
_diffrn_reflns_limit_l_max 31
_diffrn_reflns_limit_l_min -31
_diffrn_reflns_number 24231
_diffrn_reflns_theta_full 27.48
_diffrn_reflns_theta_max 27.48
_diffrn_reflns_theta_min 3.08
_diffrn_standards_decay_% 0
_diffrn_standards_interval_count 0
_diffrn_standards_interval_time .
_diffrn_standards_number 0
_exptl_absorpt_coefficient_mu 0.762
_exptl_absorpt_correction_T_max 0.8942
_exptl_absorpt_correction_T_min 0.8035
_exptl_absorpt_correction_type multi-scan
_exptl_crystal_colour White
_exptl_crystal_density_diffrn 1.457
_exptl_crystal_density_method 'not measured'
_exptl_crystal_description Prism
_exptl_crystal_F_000 1480
_exptl_crystal_size_max 0.30
_exptl_crystal_size_mid 0.20
_exptl_crystal_size_min 0.15
_refine_diff_density_max 1.395
_refine_diff_density_min -0.492
_refine_diff_density_rms 0.076
_refine_ls_extinction_method none
_refine_ls_goodness_of_fit_ref 1.137
_refine_ls_hydrogen_treatment constr
_refine_ls_matrix_type full
_refine_ls_number_parameters 190
_refine_ls_number_reflns 3942
_refine_ls_number_restraints 0
_refine_ls_restrained_S_all 1.137
_refine_ls_R_factor_all 0.0570
_refine_ls_R_factor_gt 0.0510
_refine_ls_shift/su_max 0.000
_refine_ls_shift/su_mean 0.000
_refine_ls_structure_factor_coef Fsqd
_refine_ls_weighting_details 'calc w=1/[\s^2^(Fo^2^)+(0.0585P)^2^+5.0256P] where P=(Fo^2^+2Fc^2^)/3'
_refine_ls_weighting_scheme calc
_refine_ls_wR_factor_gt 0.1315
_refine_ls_wR_factor_ref 0.1360
_reflns_number_gt 3504
_reflns_number_total 3942
_reflns_threshold_expression >2sigma(I)
_cod_data_source_file b718659b.txt
_cod_data_source_block compound1
_cod_depositor_comments
;
The following automatic conversions were performed:
'_exptl_absorpt_correction_type' value 'Multi-scan' changed to
'multi-scan' according to
'/home/saulius/struct/CIF-dictionaries/cif_core.dic' dictionary named
'cif_core.dic' version 2.4.1 from 2010-06-29.

Automatic conversion script
Id: cif_fix_enum 1527 2010-12-29 10:47:43Z saulius 
;
_cod_original_cell_volume 3368.1(10)
_cod_original_sg_symbol_H-M Pbcm
_cod_original_formula_sum 'C17 H9 Cd0.50 N2 O3.50 S0.50'
_cod_database_code 7201891

loop_
_symmetry_equiv_pos_as_xyz
'x, y, z'
'-x, -y, z+1/2'
'x, -y+1/2, -z'
'-x, y+1/2, -z+1/2'
'-x, -y, -z'
'x, y, -z-1/2'
'-x, y-1/2, z'
'x, -y-1/2, z-1/2'

loop_
_atom_site_label
_atom_site_type_symbol
_atom_site_fract_x
_atom_site_fract_y
_atom_site_fract_z
_atom_site_U_iso_or_equiv
_atom_site_adp_type
_atom_site_occupancy
_atom_site_symmetry_multiplicity
_atom_site_calc_flag
_atom_site_refinement_flags
_atom_site_disorder_assembly
_atom_site_disorder_group
Cd1 Cd 0.07981(5) 0.2500 0.5000 0.03732(13) Uani 1 2 d S . .
S1 S 0.4977(2) 0.49976(5) 0.2500 0.0381(3) Uani 1 2 d S . .
O1 O 0.3584(4) 0.30623(12) 0.45520(12) 0.0566(7) Uani 1 1 d . . .
O2 O 0.0170(4) 0.33616(12) 0.44415(11) 0.0553(7) Uani 1 1 d . . .
O3 O 0.7327(6) 0.50467(15) 0.2500 0.0486(8) Uani 1 2 d S . .
O4 O 0.3640(7) 0.55142(14) 0.2500 0.0514(9) Uani 1 2 d S . .
O5 O -0.2938(7) 0.2500 0.5000 0.0604(11) Uani 1 2 d S . .
N1 N 0.0892(5) 0.31118(15) 0.57731(14) 0.0536(8) Uani 1 1 d . . .
C1 C 0.2174(6) 0.33986(15) 0.43387(13) 0.0420(7) Uani 1 1 d . . .
C2 C 0.2956(5) 0.38377(13) 0.39196(13) 0.0379(7) Uani 1 1 d . . .
C3 C 0.5072(6) 0.38099(18) 0.37072(16) 0.0548(10) Uani 1 1 d . . .
H3 H 0.6080 0.3546 0.3852 0.066 Uiso 1 1 calc R . .
C4 C 0.1487(6) 0.42405(16) 0.37105(15) 0.0471(8) Uani 1 1 d . . .
H4 H 0.0067 0.4264 0.3858 0.057 Uiso 1 1 calc R . .
C5 C 0.5706(6) 0.41726(19) 0.32793(17) 0.0552(10) Uani 1 1 d . . .
H5 H 0.7127 0.4150 0.3133 0.066 Uiso 1 1 calc R . .
C6 C 0.2091(6) 0.46080(15) 0.32871(14) 0.0456(8) Uani 1 1 d . . .
H6 H 0.1094 0.4878 0.3148 0.055 Uiso 1 1 calc R . .
C7 C 0.4215(5) 0.45670(13) 0.30723(13) 0.0365(7) Uani 1 1 d . . .
C8 C -0.0777(9) 0.3461(2) 0.5869(3) 0.0906(18) Uani 1 1 d . . .
H8 H -0.1972 0.3452 0.5626 0.109 Uiso 1 1 calc R . .
C9 C 0.2574(10) 0.3142(2) 0.6114(2) 0.0835(15) Uani 1 1 d . . .
H9 H 0.3788 0.2903 0.6053 0.100 Uiso 1 1 calc R . .
C10 C -0.0854(12) 0.3839(3) 0.6309(3) 0.122(3) Uani 1 1 d . . .
H10 H -0.2082 0.4076 0.6362 0.146 Uiso 1 1 calc R . .
C11 C 0.2611(13) 0.3520(3) 0.6563(3) 0.109(2) Uani 1 1 d . . .
H11 H 0.3841 0.3535 0.6794 0.131 Uiso 1 1 calc R . .
C12 C 0.0864(12) 0.3862(3) 0.6661(3) 0.104(2) Uani 1 1 d . . .
H12 H 0.0841 0.4109 0.6965 0.125 Uiso 1 1 calc R . .
C13 C 0.3215(16) 0.4859(4) 0.5304(4) 0.142(3) Uiso 0.83 1 d P . .
N2 N 0.3215(16) 0.4859(4) 0.5304(4) 0.142(3) Uiso 0.17 1 d P . .
C14 C 0.3316(18) 0.5374(4) 0.5046(3) 0.135(3) Uiso 0.83 1 d P . .
N3 N 0.3316(18) 0.5374(4) 0.5046(3) 0.135(3) Uiso 0.17 1 d P . .
C15 C 0.5076(18) 0.5526(4) 0.4749(4) 0.138(3) Uiso 0.83 1 d P . .
N4 N 0.5076(18) 0.5526(4) 0.4749(4) 0.138(3) Uiso 0.17 1 d P . .
C16 C 0.652(3) 0.2487(6) 0.2500 0.159(6) Uiso 0.83 2 d SP . .
N5 N 0.652(3) 0.2487(6) 0.2500 0.159(6) Uiso 0.17 2 d SP . .
C17 C 0.7338(19) 0.2601(4) 0.2959(4) 0.147(3) Uiso 0.83 1 d P . .
N6 N 0.7338(19) 0.2601(4) 0.2959(4) 0.147(3) Uiso 0.17 1 d P . .
C18 C 0.9267(15) 0.2854(4) 0.3000(4) 0.137(3) Uiso 0.83 1 d P . .
N7 N 0.9267(15) 0.2854(4) 0.3000(4) 0.137(3) Uiso 0.17 1 d P . .
C19 C 1.047(2) 0.2998(6) 0.2500 0.157(5) Uiso 0.83 2 d SP . .
N8 N 1.047(2) 0.2998(6) 0.2500 0.157(5) Uiso 0.17 2 d SP . .

loop_
_atom_site_aniso_label
_atom_site_aniso_U_11
_atom_site_aniso_U_22
_atom_site_aniso_U_33
_atom_site_aniso_U_23
_atom_site_aniso_U_13
_atom_site_aniso_U_12
Cd1 0.0329(2) 0.0420(2) 0.0370(2) 0.00604(13) 0.000 0.000
S1 0.0493(7) 0.0330(5) 0.0321(5) 0.000 0.000 -0.0081(5)
O1 0.0445(14) 0.0568(15) 0.0686(17) 0.0279(13) -0.0026(13) 0.0032(12)
O2 0.0367(13) 0.0657(16) 0.0634(16) 0.0249(13) 0.0029(13) -0.0018(12)
O3 0.050(2) 0.050(2) 0.0454(18) 0.000 0.000 -0.0171(17)
O4 0.076(3) 0.0294(16) 0.0485(18) 0.000 0.000 0.0010(17)
O5 0.0346(19) 0.063(2) 0.083(3) 0.034(2) 0.000 0.000
N1 0.057(2) 0.0520(18) 0.0518(17) -0.0028(15) -0.0050(15) 0.0036(15)
C1 0.0403(18) 0.0446(17) 0.0410(16) 0.0079(14) -0.0018(14) -0.0025(14)
C2 0.0346(16) 0.0399(16) 0.0391(15) 0.0072(13) -0.0005(13) -0.0002(13)
C3 0.0370(18) 0.064(2) 0.063(2) 0.0282(19) 0.0032(18) 0.0093(17)
C4 0.0371(17) 0.054(2) 0.0499(19) 0.0131(16) 0.0060(15) 0.0093(15)
C5 0.0352(18) 0.068(2) 0.062(2) 0.023(2) 0.0080(16) 0.0079(17)
C6 0.0423(18) 0.0439(17) 0.0506(18) 0.0113(15) 0.0033(15) 0.0109(15)
C7 0.0376(16) 0.0366(15) 0.0354(14) 0.0030(12) -0.0019(12) -0.0043(13)
C8 0.088(4) 0.079(3) 0.105(4) -0.035(3) -0.024(3) 0.025(3)
C9 0.076(3) 0.096(4) 0.079(3) -0.024(3) -0.020(3) 0.006(3)
C10 0.114(6) 0.107(5) 0.144(6) -0.070(5) -0.017(5) 0.023(4)
C11 0.124(6) 0.111(5) 0.091(4) -0.037(4) -0.048(4) 0.004(4)
C12 0.139(6) 0.086(4) 0.088(4) -0.040(3) -0.009(4) 0.005(4)

loop_
_atom_type_symbol
_atom_type_description
_atom_type_scat_dispersion_real
_atom_type_scat_dispersion_imag
_atom_type_scat_source
C C 0.0033 0.0016 'International Tables Vol C Tables 4.2.6.8 and 6.1.1.4'
H H 0.0000 0.0000 'International Tables Vol C Tables 4.2.6.8 and 6.1.1.4'
N N 0.0061 0.0033 'International Tables Vol C Tables 4.2.6.8 and 6.1.1.4'
O O 0.0106 0.0060 'International Tables Vol C Tables 4.2.6.8 and 6.1.1.4'
S S 0.1246 0.1234 'International Tables Vol C Tables 4.2.6.8 and 6.1.1.4'
Cd Cd -0.8075 1.2024 'International Tables Vol C Tables 4.2.6.8 and 6.1.1.4'

loop_
_geom_angle_atom_site_label_1
_geom_angle_atom_site_label_2
_geom_angle_atom_site_label_3
_geom_angle
_geom_angle_site_symmetry_1
_geom_angle_site_symmetry_3
_geom_angle_publ_flag
O5 Cd1 N1 91.39(8) . 3_556 ?
O5 Cd1 N1 91.39(8) . . ?
N1 Cd1 N1 177.21(17) 3_556 . ?
O5 Cd1 O1 134.89(6) . 3_556 ?
N1 Cd1 O1 90.98(11) 3_556 3_556 ?
N1 Cd1 O1 87.05(11) . 3_556 ?
O5 Cd1 O1 134.89(6) . . ?
N1 Cd1 O1 87.05(11) 3_556 . ?
N1 Cd1 O1 90.98(12) . . ?
O1 Cd1 O1 90.23(12) 3_556 . ?
O5 Cd1 O2 81.03(6) . 3_556 ?
N1 Cd1 O2 87.36(11) 3_556 3_556 ?
N1 Cd1 O2 93.08(11) . 3_556 ?
O1 Cd1 O2 54.10(9) 3_556 3_556 ?
O1 Cd1 O2 143.75(9) . 3_556 ?
O5 Cd1 O2 81.03(6) . . ?
N1 Cd1 O2 93.08(11) 3_556 . ?
N1 Cd1 O2 87.36(11) . . ?
O1 Cd1 O2 143.75(9) 3_556 . ?
O1 Cd1 O2 54.10(9) . . ?
O2 Cd1 O2 162.06(13) 3_556 . ?
O5 Cd1 C1 107.62(7) . 3_556 ?
N1 Cd1 C1 90.11(11) 3_556 3_556 ?
N1 Cd1 C1 89.05(11) . 3_556 ?
O1 Cd1 C1 27.33(9) 3_556 3_556 ?
O1 Cd1 C1 117.46(10) . 3_556 ?
O2 Cd1 C1 26.81(10) 3_556 3_556 ?
O2 Cd1 C1 170.72(10) . 3_556 ?
O3 S1 O4 119.6(2) . . ?
O3 S1 C7 107.77(14) . 6_556 ?
O4 S1 C7 108.64(15) . 6_556 ?
O3 S1 C7 107.77(14) . . ?
O4 S1 C7 108.64(15) . . ?
C7 S1 C7 103.3(2) 6_556 . ?
C1 O1 Cd1 92.5(2) . . ?
C1 O2 Cd1 90.9(2) . . ?
C9 N1 C8 116.9(4) . . ?
C9 N1 Cd1 123.6(3) . . ?
C8 N1 Cd1 119.5(3) . . ?
O2 C1 O1 122.3(3) . . ?
O2 C1 C2 119.1(3) . . ?
O1 C1 C2 118.4(3) . . ?
C3 C2 C4 119.4(3) . . ?
C3 C2 C1 120.6(3) . . ?
C4 C2 C1 119.8(3) . . ?
C2 C3 C5 120.4(3) . . ?
C2 C3 H3 119.8 . . ?
C5 C3 H3 119.8 . . ?
C6 C4 C2 121.0(3) . . ?
C6 C4 H4 119.5 . . ?
C2 C4 H4 119.5 . . ?
C7 C5 C3 119.4(3) . . ?
C7 C5 H5 120.3 . . ?
C3 C5 H5 120.3 . . ?
C4 C6 C7 118.7(3) . . ?
C4 C6 H6 120.6 . . ?
C7 C6 H6 120.6 . . ?
C5 C7 C6 121.0(3) . . ?
C5 C7 S1 119.1(3) . . ?
C6 C7 S1 119.8(2) . . ?
N1 C8 C10 123.5(6) . . ?
N1 C8 H8 118.3 . . ?
C10 C8 H8 118.3 . . ?
N1 C9 C11 122.5(5) . . ?
N1 C9 H9 118.8 . . ?
C11 C9 H9 118.8 . . ?
C12 C10 C8 119.3(6) . . ?
C12 C10 H10 120.4 . . ?
C8 C10 H10 120.4 . . ?
C12 C11 C9 119.6(6) . . ?
C12 C11 H11 120.2 . . ?
C9 C11 H11 120.2 . . ?
C11 C12 C10 118.2(5) . . ?
C11 C12 H12 120.9 . . ?
C10 C12 H12 120.9 . . ?
C14 C13 N4 119.8(10) . 5_666 ?
C14 C13 C15 119.8(10) . 5_666 ?
N4 C13 C15 0.0(10) 5_666 5_666 ?
C15 C14 C13 121.4(10) . . ?
C14 C15 N2 118.8(9) . 5_666 ?
C14 C15 C13 118.8(9) . 5_666 ?
N2 C15 C13 0.0(10) 5_666 5_666 ?
C17 C16 N6 126.3(19) . 6_556 ?
C17 C16 C17 126.3(19) . 6_556 ?
N6 C16 C17 0.0(9) 6_556 6_556 ?
C16 C17 C18 121.2(13) . . ?
C17 C18 C19 119.2(10) . . ?
N7 C19 C18 0.0(10) 6_556 6_556 ?
N7 C19 C18 112.8(13) 6_556 . ?
C18 C19 C18 112.8(13) 6_556 . ?

loop_
_geom_bond_atom_site_label_1
_geom_bond_atom_site_label_2
_geom_bond_distance
_geom_bond_site_symmetry_2
_geom_bond_publ_flag
Cd1 O5 2.257(4) . ?
Cd1 N1 2.342(3) 3_556 ?
Cd1 N1 2.342(3) . ?
Cd1 O1 2.385(3) 3_556 ?
Cd1 O1 2.385(3) . ?
Cd1 O2 2.432(3) 3_556 ?
Cd1 O2 2.432(3) . ?
Cd1 C1 2.747(3) 3_556 ?
S1 O3 1.424(4) . ?
S1 O4 1.440(4) . ?
S1 C7 1.764(3) 6_556 ?
S1 C7 1.764(3) . ?
O1 C1 1.262(4) . ?
O2 C1 1.239(4) . ?
N1 C9 1.309(6) . ?
N1 C8 1.311(6) . ?
C1 C2 1.508(4) . ?
C2 C3 1.380(5) . ?
C2 C4 1.381(5) . ?
C3 C5 1.384(5) . ?
C3 H3 0.9300 . ?
C4 C6 1.378(5) . ?
C4 H4 0.9300 . ?
C5 C7 1.374(5) . ?
C5 H5 0.9300 . ?
C6 C7 1.387(5) . ?
C6 H6 0.9300 . ?
C8 C10 1.376(8) . ?
C8 H8 0.9300 . ?
C9 C11 1.393(7) . ?
C9 H9 0.9300 . ?
C10 C12 1.344(9) . ?
C10 H10 0.9300 . ?
C11 C12 1.339(9) . ?
C11 H11 0.9300 . ?
C12 H12 0.9300 . ?
C13 C14 1.343(11) . ?
C13 N4 1.368(12) 5_666 ?
C13 C15 1.368(12) 5_666 ?
C14 C15 1.330(13) . ?
C15 N2 1.368(12) 5_666 ?
C15 C13 1.368(12) 5_666 ?
C16 C17 1.243(11) . ?
C16 N6 1.243(11) 6_556 ?
C16 C17 1.243(11) 6_556 ?
C17 C18 1.306(12) . ?
C18 C19 1.451(11) . ?
C19 N7 1.451(11) 6_556 ?
C19 C18 1.451(11) 6_556 ?
